data_4033337
loop_
_publ_author_name
'Wei, Jian'
'Li, Yuntong'
'Tao, Cheng'
'Wang, Huifei'
'Cheng, Bin'
'Zhai, Hongbin'
'Li, Yun'

_publ_section_title
;
 Organocatalytic Synthesis of 4-Aryl-1,2,3,4-tetrahydropyridines from
 Morita-Baylis-Hillman Carbonates through a One-Pot Three-Component
 Cyclization.
;
_journal_issue 2
_journal_name_full 'The Journal of organic chemistry'
_journal_page_first 835
_journal_page_last 842
_journal_paper_doi 10.1021/acs.joc.7b02818
_journal_volume 83
_journal_year 2018
_chemical_formula_moiety 'C18 H22 N2 O6'
_chemical_formula_sum 'C18 H22 N2 O6'
_chemical_formula_weight 362.37
_space_group_crystal_system monoclinic
_space_group_IT_number 14
_space_group_name_Hall '-P 2yn'
_space_group_name_H-M_alt 'P 1 21/n 1'
_symmetry_space_group_name_Hall '-P 2yn'
_symmetry_space_group_name_H-M 'P 1 21/n 1'
_atom_sites_solution_hydrogens geom
_atom_sites_solution_primary direct
_audit_creation_date 2017-09-18
_audit_creation_method
;
Olex2 1.2
(compiled 2017.08.10 svn.r3458 for OlexSys, GUI svn.r5381)
;
_cell_angle_alpha 90
_cell_angle_beta 103.380(5)
_cell_angle_gamma 90
_cell_formula_units_Z 4
_cell_length_a 14.5912(7)
_cell_length_b 8.4630(4)
_cell_length_c 14.9815(9)
_cell_measurement_reflns_used 1510
_cell_measurement_temperature 290.84(10)
_cell_measurement_theta_max 25.4100
_cell_measurement_theta_min 3.7090
_cell_volume 1799.78(17)
_computing_cell_refinement
;
CrysAlisPro, Agilent Technologies,
Version 1.171.36.28 (release 01-02-2013 CrysAlis171 .NET)
(compiled Feb  1 2013,16:14:44)
;
_computing_data_collection
;
CrysAlisPro, Agilent Technologies,
Version 1.171.36.28 (release 01-02-2013 CrysAlis171 .NET)
(compiled Feb  1 2013,16:14:44)
;
_computing_data_reduction
;
CrysAlisPro, Agilent Technologies,
Version 1.171.36.28 (release 01-02-2013 CrysAlis171 .NET)
(compiled Feb  1 2013,16:14:44)
;
_computing_molecular_graphics 'Olex2 (Dolomanov et al., 2009)'
_computing_publication_material 'Olex2 (Dolomanov et al., 2009)'
_computing_structure_refinement 'ShelXL (Sheldrick, 2015)'
_computing_structure_solution 'ShelXS (Sheldrick, 2008)'
_diffrn_ambient_temperature 290.84(10)
_diffrn_detector_area_resol_mean 16.0733
_diffrn_measured_fraction_theta_full 0.998
_diffrn_measured_fraction_theta_max 0.998
_diffrn_measurement_details
;
#__ type_ start__ end____ width___ exp.time_
  1 omega  -15.00   22.00   1.0000    3.0000
omega____ theta____ kappa____ phi______ frames
    -      -19.5055  -99.0000  150.0000 37

#__ type_ start__ end____ width___ exp.time_
  2 omega  -48.00   44.00   1.0000    3.0000
omega____ theta____ kappa____ phi______ frames
    -       22.7867  -57.0000    0.0000 92

#__ type_ start__ end____ width___ exp.time_
  3 omega   40.00   80.00   1.0000    3.0000
omega____ theta____ kappa____ phi______ frames
    -       22.7867  178.0000  -30.0000 40

#__ type_ start__ end____ width___ exp.time_
  4 omega   11.00   85.00   1.0000    3.0000
omega____ theta____ kappa____ phi______ frames
    -       22.7867   19.0000 -180.0000 74
;
_diffrn_measurement_device_type 'SuperNova, Dual, Cu at zero, Eos'
_diffrn_measurement_method '\w scans'
_diffrn_orient_matrix_UB_11 -0.0149119000
_diffrn_orient_matrix_UB_12 -0.0354473000
_diffrn_orient_matrix_UB_13 -0.0438483000
_diffrn_orient_matrix_UB_21 0.0066292000
_diffrn_orient_matrix_UB_22 0.0728138000
_diffrn_orient_matrix_UB_23 -0.0211401000
_diffrn_orient_matrix_UB_31 0.0472454000
_diffrn_orient_matrix_UB_32 -0.0213782000
_diffrn_orient_matrix_UB_33 0.0010867000
_diffrn_radiation_monochromator mirror
_diffrn_radiation_type MoK\a
_diffrn_radiation_wavelength 0.71073
_diffrn_reflns_av_R_equivalents 0.0298
_diffrn_reflns_av_unetI/netI 0.0458
_diffrn_reflns_Laue_measured_fraction_full 0.998
_diffrn_reflns_Laue_measured_fraction_max 0.998
_diffrn_reflns_limit_h_max 17
_diffrn_reflns_limit_h_min -18
_diffrn_reflns_limit_k_max 5
_diffrn_reflns_limit_k_min -10
_diffrn_reflns_limit_l_max 17
_diffrn_reflns_limit_l_min -18
_diffrn_reflns_number 6898
_diffrn_reflns_point_group_measured_fraction_full 0.998
_diffrn_reflns_point_group_measured_fraction_max 0.998
_diffrn_reflns_theta_full 25.242
_diffrn_reflns_theta_max 26.015
_diffrn_reflns_theta_min 3.513
_diffrn_source 'SuperNova (Mo) X-ray Source'
_exptl_absorpt_coefficient_mu 0.101
_exptl_absorpt_correction_T_max 1.00000
_exptl_absorpt_correction_T_min 0.96759
_exptl_absorpt_correction_type multi-scan
_exptl_absorpt_process_details
;
CrysAlisPro, Agilent Technologies,
Version 1.171.36.28 (release 01-02-2013 CrysAlis171 .NET)
(compiled Feb  1 2013,16:14:44)
Empirical absorption correction using spherical harmonics,
 implemented in SCALE3 ABSPACK scaling algorithm.
;
_exptl_crystal_colour 'clear dark yellow'
_exptl_crystal_colour_lustre clear
_exptl_crystal_colour_modifier dark
_exptl_crystal_colour_primary yellow
_exptl_crystal_density_diffrn 1.337
_exptl_crystal_description
;
;
_exptl_crystal_F_000 768
_exptl_crystal_size_max 0.25
_exptl_crystal_size_mid 0.24
_exptl_crystal_size_min 0.21
_refine_diff_density_max 0.292
_refine_diff_density_min -0.235
_refine_diff_density_rms 0.042
_refine_ls_extinction_method none
_refine_ls_goodness_of_fit_ref 1.038
_refine_ls_hydrogen_treatment constr
_refine_ls_matrix_type full
_refine_ls_number_parameters 239
_refine_ls_number_reflns 3548
_refine_ls_number_restraints 0
_refine_ls_restrained_S_all 1.038
_refine_ls_R_factor_all 0.0858
_refine_ls_R_factor_gt 0.0564
_refine_ls_shift/su_max 0.000
_refine_ls_shift/su_mean 0.000
_refine_ls_structure_factor_coef Fsqd
_refine_ls_weighting_details 'w=1/[\s^2^(Fo^2^)+(0.0510P)^2^+0.8294P] where P=(Fo^2^+2Fc^2^)/3'
_refine_ls_weighting_scheme calc
_refine_ls_wR_factor_gt 0.1279
_refine_ls_wR_factor_ref 0.1507
_reflns_Friedel_coverage 0.000
_reflns_number_gt 2376
_reflns_number_total 3548
_reflns_threshold_expression 'I > 2\s(I)'
_cod_data_source_file jo7b02818_si_004.cif
_cod_data_source_block weijian1228
_cod_depositor_comments 'Adding full bibliography for 4033337--4033340.cif.'
_cod_original_cell_volume 1799.78(16)
_cod_database_code 4033337
_shelx_shelxl_version_number 2016/6
_shelx_space_group_comment
;
The symmetry employed for this shelxl refinement is uniquely defined
by the following loop, which should always be used as a source of
symmetry information in preference to the above space-group names.
They are only intended as comments.
;
_reflns_odcompleteness_completeness 99.67
_reflns_odcompleteness_iscentric 1
_reflns_odcompleteness_theta 26.32
_olex2_refinement_description
;
1. Fixed Uiso
 At 1.2 times of:
  All C(H) groups, All C(H,H) groups
 At 1.5 times of:
  All C(H,H,H) groups
2.a Ternary CH refined with riding coordinates:
 C3(H3), C4(H4)
2.b Secondary CH2 refined with riding coordinates:
 C5(H5A,H5B), C9(H9A,H9B)
2.c Aromatic/amide H refined with riding coordinates:
 C12(H12), C13(H13), C14(H14), C16(H16)
2.d Idealised Me refined as rotating group:
 C6(H6A,H6B,H6C), C7(H7A,H7B,H7C), C10(H10A,H10B,H10C), C18(H18A,H18B,H18C)
;
_olex2_date_sample_data_collection 2016-12-28
_olex2_submission_special_instructions 'No special instructions were received'

loop_
_space_group_symop_operation_xyz
'x, y, z'
'-x+1/2, y+1/2, -z+1/2'
'-x, -y, -z'
'x-1/2, -y-1/2, z-1/2'

loop_
_atom_site_label
_atom_site_type_symbol
_atom_site_fract_x
_atom_site_fract_y
_atom_site_fract_z
_atom_site_U_iso_or_equiv
_atom_site_adp_type
_atom_site_occupancy
_atom_site_site_symmetry_order
_atom_site_calc_flag
_atom_site_refinement_flags_posn
O1 O 0.91846(15) -0.1534(3) -0.16891(14) 0.0738(6) Uani 1 1 d .
O2 O 0.82239(13) 0.0561(2) -0.18225(12) 0.0614(6) Uani 1 1 d .
O3 O 0.39734(15) 0.2365(3) -0.18672(19) 0.1042(9) Uani 1 1 d .
O4 O 0.50560(15) 0.3983(3) -0.12244(18) 0.0806(7) Uani 1 1 d .
O5 O 0.78087(12) 0.3664(2) 0.08653(13) 0.0534(5) Uani 1 1 d .
O6 O 0.70866(12) 0.1959(2) 0.16207(12) 0.0537(5) Uani 1 1 d .
N1 N 0.89281(14) -0.1644(2) 0.11340(14) 0.0462(5) Uani 1 1 d .
N2 N 0.47699(16) 0.2651(3) -0.14263(17) 0.0620(7) Uani 1 1 d .
C1 C 0.90700(15) -0.1661(3) 0.02707(17) 0.0392(6) Uani 1 1 d .
C2 C 0.86380(14) -0.0586(3) -0.03817(15) 0.0359(5) Uani 1 1 d .
C3 C 0.80178(14) 0.0708(3) -0.01463(14) 0.0326(5) Uani 1 1 d .
H3 H 0.815397 0.167155 -0.045496 0.039 Uiso 1 1 calc R
C4 C 0.83013(15) 0.1031(3) 0.08984(15) 0.0354(5) Uani 1 1 d .
H4 H 0.894148 0.146418 0.104218 0.042 Uiso 1 1 calc R
C5 C 0.83172(17) -0.0490(3) 0.14249(16) 0.0440(6) Uani 1 1 d .
H5A H 0.854136 -0.028420 0.207591 0.053 Uiso 1 1 calc R
H5B H 0.768339 -0.091159 0.132382 0.053 Uiso 1 1 calc R
C6 C 0.9401(2) -0.2726(4) 0.1857(2) 0.0703(9) Uani 1 1 d .
H6A H 0.935449 -0.378614 0.162233 0.105 Uiso 1 1 calc GR
H6B H 0.910565 -0.266597 0.236560 0.105 Uiso 1 1 calc GR
H6C H 1.005222 -0.243609 0.205578 0.105 Uiso 1 1 calc GR
C7 C 0.97043(18) -0.2955(3) 0.0084(2) 0.0569(7) Uani 1 1 d .
H7A H 0.944275 -0.396227 0.018503 0.085 Uiso 1 1 calc GR
H7B H 1.031572 -0.284338 0.048806 0.085 Uiso 1 1 calc GR
H7C H 0.975995 -0.288777 -0.054110 0.085 Uiso 1 1 calc GR
C8 C 0.87330(17) -0.0639(3) -0.13273(17) 0.0449(6) Uani 1 1 d .
C9 C 0.8127(2) 0.0598(4) -0.28012(18) 0.0727(9) Uani 1 1 d .
H9A H 0.864004 0.001246 -0.295607 0.087 Uiso 1 1 calc R
H9B H 0.816351 0.168255 -0.299939 0.087 Uiso 1 1 calc R
C10 C 0.7227(3) -0.0091(5) -0.3282(2) 0.0882(11) Uani 1 1 d .
H10A H 0.715172 0.003599 -0.393194 0.132 Uiso 1 1 calc GR
H10B H 0.672059 0.043487 -0.309246 0.132 Uiso 1 1 calc GR
H10C H 0.721831 -0.119510 -0.313761 0.132 Uiso 1 1 calc GR
C11 C 0.69665(14) 0.0371(3) -0.04880(14) 0.0330(5) Uani 1 1 d .
C12 C 0.65946(16) -0.1139(3) -0.05091(16) 0.0400(6) Uani 1 1 d .
H12 H 0.699468 -0.198594 -0.030719 0.048 Uiso 1 1 calc R
C13 C 0.56345(17) -0.1410(3) -0.08266(17) 0.0488(7) Uani 1 1 d .
H13 H 0.540071 -0.243300 -0.082950 0.059 Uiso 1 1 calc R
C14 C 0.50286(16) -0.0184(3) -0.11358(17) 0.0476(6) Uani 1 1 d .
H14 H 0.438654 -0.035819 -0.135579 0.057 Uiso 1 1 calc R
C15 C 0.54034(16) 0.1307(3) -0.11089(16) 0.0419(6) Uani 1 1 d .
C16 C 0.63485(15) 0.1609(3) -0.07908(15) 0.0388(5) Uani 1 1 d .
H16 H 0.657310 0.263882 -0.077857 0.047 Uiso 1 1 calc R
C17 C 0.76651(15) 0.2226(3) 0.11812(16) 0.0395(6) Uani 1 1 d .
C18 C 0.7214(2) 0.4906(3) 0.1077(2) 0.0764(10) Uani 1 1 d .
H18A H 0.656516 0.462069 0.085004 0.115 Uiso 1 1 calc GR
H18B H 0.734183 0.587065 0.079091 0.115 Uiso 1 1 calc GR
H18C H 0.734051 0.505138 0.172910 0.115 Uiso 1 1 calc GR

loop_
_atom_site_aniso_label
_atom_site_aniso_U_11
_atom_site_aniso_U_22
_atom_site_aniso_U_33
_atom_site_aniso_U_23
_atom_site_aniso_U_13
_atom_site_aniso_U_12
O1 0.0865(15) 0.0795(15) 0.0658(13) -0.0053(12) 0.0388(12) 0.0252(12)
O2 0.0699(12) 0.0796(14) 0.0372(10) 0.0096(10) 0.0176(9) 0.0221(11)
O3 0.0448(12) 0.121(2) 0.124(2) 0.0132(17) -0.0267(13) 0.0205(13)
O4 0.0581(13) 0.0653(14) 0.116(2) 0.0129(14) 0.0155(13) 0.0217(12)
O5 0.0637(12) 0.0410(10) 0.0615(12) -0.0014(9) 0.0269(9) 0.0062(9)
O6 0.0448(10) 0.0618(12) 0.0598(12) -0.0087(10) 0.0233(9) -0.0035(9)
N1 0.0453(11) 0.0470(12) 0.0450(12) 0.0120(10) 0.0076(9) 0.0131(10)
N2 0.0389(13) 0.0789(19) 0.0655(16) 0.0102(14) 0.0068(11) 0.0165(13)
C1 0.0288(11) 0.0382(13) 0.0503(14) 0.0003(11) 0.0086(10) 0.0003(10)
C2 0.0294(11) 0.0389(12) 0.0395(13) -0.0008(10) 0.0084(9) 0.0038(10)
C3 0.0281(11) 0.0353(12) 0.0338(11) 0.0022(10) 0.0059(9) 0.0021(9)
C4 0.0295(11) 0.0396(12) 0.0356(12) -0.0016(10) 0.0048(9) -0.0001(10)
C5 0.0448(13) 0.0512(15) 0.0353(13) 0.0045(12) 0.0074(10) 0.0032(12)
C6 0.0682(19) 0.076(2) 0.0647(19) 0.0325(17) 0.0104(15) 0.0254(17)
C7 0.0447(15) 0.0505(16) 0.077(2) 0.0045(15) 0.0169(13) 0.0128(13)
C8 0.0395(13) 0.0499(15) 0.0477(14) -0.0043(13) 0.0148(11) 0.0002(12)
C9 0.090(2) 0.094(2) 0.0393(15) 0.0089(16) 0.0249(16) 0.008(2)
C10 0.099(3) 0.100(3) 0.058(2) -0.014(2) 0.0015(19) 0.002(2)
C11 0.0297(11) 0.0396(12) 0.0290(11) -0.0019(10) 0.0054(9) 0.0007(10)
C12 0.0392(13) 0.0399(13) 0.0400(13) -0.0044(11) 0.0070(10) 0.0010(11)
C13 0.0473(15) 0.0502(15) 0.0497(15) -0.0127(13) 0.0129(12) -0.0135(13)
C14 0.0301(12) 0.0688(18) 0.0422(14) -0.0137(13) 0.0051(10) -0.0026(13)
C15 0.0328(12) 0.0556(15) 0.0360(12) -0.0017(12) 0.0052(10) 0.0070(11)
C16 0.0344(12) 0.0420(13) 0.0393(13) 0.0006(11) 0.0069(10) 0.0021(10)
C17 0.0336(12) 0.0459(14) 0.0362(13) -0.0053(11) 0.0023(10) -0.0023(11)
C18 0.092(2) 0.0511(18) 0.094(3) -0.0009(17) 0.036(2) 0.0216(17)

loop_
_atom_type_symbol
_atom_type_description
_atom_type_scat_dispersion_real
_atom_type_scat_dispersion_imag
_atom_type_scat_source
C C 0.0033 0.0016 'International Tables Vol C Tables 4.2.6.8 and 6.1.1.4'
H H 0.0000 0.0000 'International Tables Vol C Tables 4.2.6.8 and 6.1.1.4'
N N 0.0061 0.0033 'International Tables Vol C Tables 4.2.6.8 and 6.1.1.4'
O O 0.0106 0.0060 'International Tables Vol C Tables 4.2.6.8 and 6.1.1.4'

loop_
_geom_angle_atom_site_label_1
_geom_angle_atom_site_label_2
_geom_angle_atom_site_label_3
_geom_angle
C8 O2 C9 118.7(2)
C17 O5 C18 115.6(2)
C1 N1 C5 122.14(19)
C1 N1 C6 123.3(2)
C5 N1 C6 114.5(2)
O3 N2 C15 118.0(3)
O4 N2 O3 123.2(3)
O4 N2 C15 118.8(2)
N1 C1 C2 121.6(2)
N1 C1 C7 115.0(2)
C2 C1 C7 123.4(2)
C1 C2 C3 120.9(2)
C1 C2 C8 122.6(2)
C8 C2 C3 116.5(2)
C2 C3 H3 107.1
C2 C3 C4 109.20(17)
C2 C3 C11 113.27(18)
C4 C3 H3 107.1
C11 C3 H3 107.1
C11 C3 C4 112.61(17)
C3 C4 H4 107.8
C5 C4 C3 110.30(19)
C5 C4 H4 107.8
C17 C4 C3 111.51(17)
C17 C4 H4 107.8
C17 C4 C5 111.35(19)
N1 C5 C4 110.65(19)
N1 C5 H5A 109.5
N1 C5 H5B 109.5
C4 C5 H5A 109.5
C4 C5 H5B 109.5
H5A C5 H5B 108.1
N1 C6 H6A 109.5
N1 C6 H6B 109.5
N1 C6 H6C 109.5
H6A C6 H6B 109.5
H6A C6 H6C 109.5
H6B C6 H6C 109.5
C1 C7 H7A 109.5
C1 C7 H7B 109.5
C1 C7 H7C 109.5
H7A C7 H7B 109.5
H7A C7 H7C 109.5
H7B C7 H7C 109.5
O1 C8 O2 120.3(2)
O1 C8 C2 129.7(2)
O2 C8 C2 110.0(2)
O2 C9 H9A 109.4
O2 C9 H9B 109.4
O2 C9 C10 111.0(3)
H9A C9 H9B 108.0
C10 C9 H9A 109.4
C10 C9 H9B 109.4
C9 C10 H10A 109.5
C9 C10 H10B 109.5
C9 C10 H10C 109.5
H10A C10 H10B 109.5
H10A C10 H10C 109.5
H10B C10 H10C 109.5
C12 C11 C3 122.50(19)
C12 C11 C16 117.83(19)
C16 C11 C3 119.67(19)
C11 C12 H12 119.4
C11 C12 C13 121.2(2)
C13 C12 H12 119.4
C12 C13 H13 119.7
C14 C13 C12 120.7(2)
C14 C13 H13 119.7
C13 C14 H14 121.2
C13 C14 C15 117.7(2)
C15 C14 H14 121.2
C14 C15 N2 119.0(2)
C14 C15 C16 122.8(2)
C16 C15 N2 118.2(2)
C11 C16 H16 120.1
C15 C16 C11 119.8(2)
C15 C16 H16 120.1
O5 C17 C4 110.83(19)
O6 C17 O5 123.4(2)
O6 C17 C4 125.8(2)
O5 C18 H18A 109.5
O5 C18 H18B 109.5
O5 C18 H18C 109.5
H18A C18 H18B 109.5
H18A C18 H18C 109.5
H18B C18 H18C 109.5

loop_
_geom_bond_atom_site_label_1
_geom_bond_atom_site_label_2
_geom_bond_distance
O1 C8 1.211(3)
O2 C8 1.371(3)
O2 C9 1.440(3)
O3 N2 1.221(3)
O4 N2 1.216(3)
O5 C17 1.339(3)
O5 C18 1.444(3)
O6 C17 1.206(3)
N1 C1 1.356(3)
N1 C5 1.455(3)
N1 C6 1.463(3)
N2 C15 1.473(3)
C1 C2 1.377(3)
C1 C7 1.501(3)
C2 C3 1.514(3)
C2 C8 1.456(3)
C3 H3 0.9800
C3 C4 1.548(3)
C3 C11 1.527(3)
C4 H4 0.9800
C4 C5 1.506(3)
C4 C17 1.499(3)
C5 H5A 0.9700
C5 H5B 0.9700
C6 H6A 0.9600
C6 H6B 0.9600
C6 H6C 0.9600
C7 H7A 0.9600
C7 H7B 0.9600
C7 H7C 0.9600
C9 H9A 0.9700
C9 H9B 0.9700
C9 C10 1.465(4)
C10 H10A 0.9600
C10 H10B 0.9600
C10 H10C 0.9600
C11 C12 1.386(3)
C11 C16 1.388(3)
C12 H12 0.9300
C12 C13 1.390(3)
C13 H13 0.9300
C13 C14 1.372(4)
C14 H14 0.9300
C14 C15 1.373(4)
C15 C16 1.375(3)
C16 H16 0.9300
C18 H18A 0.9600
C18 H18B 0.9600
C18 H18C 0.9600

loop_
_geom_torsion_atom_site_label_1
_geom_torsion_atom_site_label_2
_geom_torsion_atom_site_label_3
_geom_torsion_atom_site_label_4
_geom_torsion
O3 N2 C15 C14 -14.3(4)
O3 N2 C15 C16 166.2(3)
O4 N2 C15 C14 164.4(3)
O4 N2 C15 C16 -15.2(4)
N1 C1 C2 C3 2.7(3)
N1 C1 C2 C8 -176.2(2)
N2 C15 C16 C11 -179.9(2)
C1 N1 C5 C4 -29.4(3)
C1 C2 C3 C4 23.8(3)
C1 C2 C3 C11 -102.5(2)
C1 C2 C8 O1 -1.7(4)
C1 C2 C8 O2 179.5(2)
C2 C3 C4 C5 -51.8(2)
C2 C3 C4 C17 -176.06(18)
C2 C3 C11 C12 35.2(3)
C2 C3 C11 C16 -144.8(2)
C3 C2 C8 O1 179.4(3)
C3 C2 C8 O2 0.6(3)
C3 C4 C5 N1 54.9(2)
C3 C4 C17 O5 -69.8(2)
C3 C4 C17 O6 109.1(3)
C3 C11 C12 C13 -179.8(2)
C3 C11 C16 C15 179.2(2)
C4 C3 C11 C12 -89.3(3)
C4 C3 C11 C16 90.6(2)
C5 N1 C1 C2 -0.3(3)
C5 N1 C1 C7 -178.7(2)
C5 C4 C17 O5 166.54(19)
C5 C4 C17 O6 -14.5(3)
C6 N1 C1 C2 -177.6(2)
C6 N1 C1 C7 4.0(3)
C6 N1 C5 C4 148.1(2)
C7 C1 C2 C3 -179.0(2)
C7 C1 C2 C8 2.1(4)
C8 O2 C9 C10 97.8(3)
C8 C2 C3 C4 -157.3(2)
C8 C2 C3 C11 76.4(2)
C9 O2 C8 O1 8.8(4)
C9 O2 C8 C2 -172.2(2)
C11 C3 C4 C5 75.0(2)
C11 C3 C4 C17 -49.3(3)
C11 C12 C13 C14 0.5(4)
C12 C11 C16 C15 -0.8(3)
C12 C13 C14 C15 -0.7(4)
C13 C14 C15 N2 -179.3(2)
C13 C14 C15 C16 0.2(4)
C14 C15 C16 C11 0.6(4)
C16 C11 C12 C13 0.3(3)
C17 C4 C5 N1 179.26(18)
C18 O5 C17 O6 -0.5(3)
C18 O5 C17 C4 178.4(2)
